data_2100695
loop_
_publ_author_name
'van Mechelen, Jan B.'
'Peschar, Rene.'
'Schenk, Henk.'

_publ_contact_author_address
;
 Universiteit van Amsterdam
 Van 't Hoff Institute for Molecular Sciences (HIMS)
 Faculty of Science (FNWI)
 Valckenierstraat 65
 1018 XE Amsterdam
 The Netherlands
;
_publ_contact_author_email janvm@science.uva.nl
_publ_contact_author_fax '+31 20 5256940'
_publ_contact_author_name 'Jan B. van Mechelen'
_publ_contact_author_phone '+31 20 5257041'
_publ_section_title
;
 Structures of mono-unsaturated triacylglycerols. I. The \b~1~
 polymorph
;
_publ_section_title_footnote ' ?'
_journal_coeditor_code DR5011
_journal_date_accepted 2006-09-12
_journal_date_recd_electronic 2006-07-14
_journal_issue 6
_journal_name_full 'Acta Crystallographica Section B'
_journal_page_first 1121
_journal_page_last 1130
_journal_paper_category FA
_journal_paper_doi 10.1107/S0108768106037074
_journal_volume 62
_journal_year 2006
_chemical_formula_moiety 'C55 H104 O6'
_chemical_formula_structural 'C55 H104 O6'
_chemical_formula_sum 'C55 H104 O6'
_chemical_formula_weight 861.43
_chemical_melting_point 311.5
_chemical_name_common 'POS beta1'
_chemical_name_systematic 1-palmitoyl-2-oleoyl-3-stearoylglycerol
_space_group_IT_number 14
_symmetry_cell_setting monoclinic
_symmetry_space_group_name_Hall '-P 2yn'
_symmetry_space_group_name_H-M 'P 1 21/n 1'
_audit_creation_method 'from EXP file using GSAS2CIF'
_cell_angle_alpha 90.0
_cell_angle_beta 88.7912(10)
_cell_angle_gamma 90.0
_cell_formula_units_Z 4
_cell_length_a 5.44501(6)
_cell_length_b 125.976(6)
_cell_length_c 8.19539(15)
_cell_volume 5620.3(3)
_computing_structure_refinement GSAS
_diffrn_ambient_temperature 294
_diffrn_radiation_wavelength 0.75003
_exptl_crystal_density_diffrn 1.018
_refine_ls_extinction_method none
_refine_ls_goodness_of_fit_all 2.64
_refine_ls_hydrogen_treatment constr
_refine_ls_matrix_type full
_refine_ls_number_parameters 532
_refine_ls_number_restraints 532
_refine_ls_shift/su_max 0.43
_refine_ls_shift/su_mean 0.01
_cod_data_source_file dr5011.cif
_cod_data_source_block POS-B1-ENAN_publ
_cod_depositor_comments
;
The following automatic conversions were performed:
'_geom_bond_publ_flag' value 'N' changed to 'n' according to
'/home/saulius/struct/CIF-dictionaries/cif_core.dic' dictionary named
'cif_core.dic' version 2.4.1 from 2010-06-29 (328
times).

'_geom_angle_publ_flag' value 'N' changed to 'n' according to
'/home/saulius/struct/CIF-dictionaries/cif_core.dic' dictionary named
'cif_core.dic' version 2.4.1 from 2010-06-29 (318 times).

Automatic conversion script
Id: cif_fix_enum 1527 2010-12-29 10:47:43Z saulius 

The following automatic conversions were performed:

'_geom_bond_publ_flag' value 'N' changed to 'n' according to
/home/saulius/struct/CIF-dictionaries/cif_core.dic dictionary named
'cif_core.dic' version 2.4.1 from 2010-06-29 (328
times).

'_geom_angle_publ_flag' value 'N' changed to 'n' according
to /home/saulius/struct/CIF-dictionaries/cif_core.dic dictionary
named 'cif_core.dic' version 2.4.1 from 2010-06-29 (318 times).

Automatic conversion script
Id: cif_fix_values 1715 2011-07-08 13:25:40Z adriana 
;
_cod_original_sg_symbol_H-M 'P 21/n'
_cod_database_code 2100695

loop_
_symmetry_equiv_pos_site_id
_symmetry_equiv_pos_as_xyz
1 +x,+y,+z
2 -x+1/2,+y+1/2,-z+1/2
-1 -x,-y,-z
-2 +x+1/2,-y+1/2,+z+1/2

loop_
_atom_site_type_symbol
_atom_site_label
_atom_site_fract_x
_atom_site_fract_y
_atom_site_fract_z
_atom_site_U_iso_or_equiv
_atom_site_thermal_displace_type
_atom_site_occupancy
O O1a 0.5990(3) 0.149752(12) 0.6327(5) 0.0253 Uiso 1.0
C C1a 0.66958(19) 0.139953(10) 0.6716(4) 0.0253 Uiso 1.0
C C2a 0.4527(2) 0.133000(11) 0.7121(2) 0.0253 Uiso 1.0
O O2a 0.8786(3) 0.13696(2) 0.6648(11) 0.0253 Uiso 1.0
C C3a 0.5352(2) 0.123217(11) 0.8056(2) 0.0253 Uiso 1.0
C C4a 0.3143(2) 0.116318(11) 0.8511(2) 0.0253 Uiso 1.0
C C5a 0.3968(2) 0.106563(11) 0.9451(2) 0.0253 Uiso 1.0
C C6a 0.1763(2) 0.099601(11) 0.9884(2) 0.0253 Uiso 1.0
C C7a 0.2588(2) 0.089857(11) 1.0826(2) 0.0253 Uiso 1.0
C C8a 0.0380(2) 0.083003(11) 1.1298(2) 0.0253 Uiso 1.0
C C9a 0.1218(2) 0.073263(11) 1.2235(2) 0.0253 Uiso 1.0
C C10a -0.0972(2) 0.066236(11) 1.2679(2) 0.0253 Uiso 1.0
C C11a -0.0111(2) 0.056490(11) 1.3608(2) 0.0253 Uiso 1.0
C C12a -0.2293(2) 0.049521(11) 1.4092(2) 0.0253 Uiso 1.0
C C13a -0.1418(2) 0.039875(11) 1.5040(2) 0.0253 Uiso 1.0
C C14a -0.3591(2) 0.032858(11) 1.5527(2) 0.0253 Uiso 1.0
C C15a -0.2694(2) 0.023005(11) 1.6412(2) 0.0253 Uiso 1.0
C C16a -0.4854(3) 0.015807(13) 1.6849(2) 0.0253 Uiso 1.0
C C1 0.7933(3) 0.157462(11) 0.5955(2) 0.0253 Uiso 1.0
C C2 0.7048(3) 0.165554(10) 0.47594(16) 0.0253 Uiso 1.0
O O1b 0.8931(3) 0.173674(12) 0.4481(3) 0.0253 Uiso 1.0
C C1b 0.8286(2) 0.182181(9) 0.3625(2) 0.0253 Uiso 1.0
C C2b 1.0336(3) 0.190143(11) 0.35258(18) 0.0253 Uiso 1.0
O O2b 0.6242(3) 0.18383(2) 0.3168(5) 0.0253 Uiso 1.0
C C3b 0.9901(3) 0.197929(11) 0.21389(17) 0.0253 Uiso 1.0
C C4b 1.1576(3) 0.207544(11) 0.23045(17) 0.0253 Uiso 1.0
C C5b 1.1226(3) 0.215109(11) 0.08769(17) 0.0253 Uiso 1.0
C C6b 1.2986(3) 0.224461(11) 0.10032(17) 0.0253 Uiso 1.0
C C7b 1.2619(3) 0.232129(10) -0.04077(17) 0.0253 Uiso 1.0
C C8b 1.4218(3) 0.241931(10) -0.01894(16) 0.0253 Uiso 1.0
C C9b 1.4179(8) 0.248669(10) -0.16986(15) 0.0253 Uiso 1.0
C C10b 1.3977(8) 0.259102(10) -0.15785(15) 0.0253 Uiso 1.0
C C11b 1.3543(3) 0.264232(10) 0.00564(15) 0.0253 Uiso 1.0
C C12b 1.2301(3) 0.274961(10) -0.01615(16) 0.0253 Uiso 1.0
C C13b 1.2270(3) 0.281096(10) 0.14396(16) 0.0253 Uiso 1.0
C C14b 1.0922(3) 0.291586(10) 0.12307(16) 0.0253 Uiso 1.0
C C15b 1.0952(3) 0.297921(10) 0.28130(16) 0.0253 Uiso 1.0
C C16b 0.9661(3) 0.308531(10) 0.25835(16) 0.0253 Uiso 1.0
C C17b 0.9690(3) 0.314903(10) 0.41621(16) 0.0253 Uiso 1.0
C C18b 0.8372(3) 0.325445(11) 0.3936(2) 0.0253 Uiso 1.0
C C3 0.6468(3) 0.160310(12) 0.31697(18) 0.0253 Uiso 1.0
O O1c 0.8675(3) 0.155334(15) 0.2469(2) 0.0253 Uiso 1.0
C C1c 0.8355(2) 0.148526(10) 0.12492(16) 0.0253 Uiso 1.0
C C2c 1.0362(3) 0.140353(11) 0.11797(16) 0.0253 Uiso 1.0
O O2c 0.6792(4) 0.14941(2) 0.0247(3) 0.0253 Uiso 1.0
C C3c 1.0322(3) 0.133750(10) 0.27372(16) 0.0253 Uiso 1.0
C C4c 0.9093(3) 0.123091(10) 0.24364(17) 0.0253 Uiso 1.0
C C5c 0.9620(3) 0.115474(11) 0.38294(17) 0.0253 Uiso 1.0
C C6c 0.7619(3) 0.107048(11) 0.39515(18) 0.0253 Uiso 1.0
C C7c 0.8239(3) 0.098965(11) 0.52614(18) 0.0253 Uiso 1.0
C C8c 0.6222(3) 0.090614(10) 0.53912(18) 0.0253 Uiso 1.0
C C9c 0.6814(3) 0.082604(11) 0.67178(18) 0.0253 Uiso 1.0
C C10c 0.4829(3) 0.074106(11) 0.68086(18) 0.0253 Uiso 1.0
C C11c 0.5424(3) 0.065967(11) 0.81162(18) 0.0253 Uiso 1.0
C C12c 0.3410(3) 0.057584(11) 0.82103(18) 0.0253 Uiso 1.0
C C13c 0.3983(3) 0.049373(11) 0.95120(18) 0.0253 Uiso 1.0
C C14c 0.1968(3) 0.040986(11) 0.95837(18) 0.0253 Uiso 1.0
C C15c 0.2536(3) 0.032713(11) 1.08770(18) 0.0253 Uiso 1.0
C C16c 0.0569(3) 0.024107(11) 1.09034(18) 0.0253 Uiso 1.0
C C17c 0.1102(3) 0.015993(11) 1.22287(18) 0.0253 Uiso 1.0
C C18c -0.0940(3) 0.007738(12) 1.2323(2) 0.0253 Uiso 1.0
H H161a -0.6417(7) 0.01926(3) 1.6512(5) 0.0507 Uiso 1.0
H H162a -0.4656(8) 0.00887(3) 1.6268(5) 0.0507 Uiso 1.0
H H163a -0.4910(8) 0.01455(3) 1.8054(4) 0.0507 Uiso 1.0
H H151a -0.1855(8) 0.02518(3) 1.7433(4) 0.0507 Uiso 1.0
H H152a -0.1507(7) 0.01906(3) 1.5688(5) 0.0507 Uiso 1.0
H H141a -0.4480(8) 0.03067(3) 1.4527(4) 0.0507 Uiso 1.0
H H142a -0.4734(7) 0.03692(3) 1.6266(5) 0.0507 Uiso 1.0
H H131a -0.0572(8) 0.04230(3) 1.6045(4) 0.0507 Uiso 1.0
H H132a -0.0239(7) 0.03571(3) 1.4341(5) 0.0507 Uiso 1.0
H H121a -0.3139(8) 0.04711(3) 1.3087(4) 0.0507 Uiso 1.0
H H122a -0.3468(7) 0.05371(3) 1.4792(5) 0.0507 Uiso 1.0
H H111a 0.0749(8) 0.05881(3) 1.4613(4) 0.0507 Uiso 1.0
H H112a 0.1052(7) 0.05232(3) 1.2897(5) 0.0507 Uiso 1.0
H H101a -0.1794(8) 0.06393(3) 1.1659(4) 0.0507 Uiso 1.0
H H102a -0.2163(7) 0.07033(3) 1.3379(5) 0.0507 Uiso 1.0
H H91a 0.2035(8) 0.07559(3) 1.3256(4) 0.0507 Uiso 1.0
H H92a 0.2412(7) 0.06914(3) 1.1543(5) 0.0507 Uiso 1.0
H H81a -0.0469(8) 0.08069(3) 1.0288(4) 0.0507 Uiso 1.0
H H82a -0.0784(7) 0.08722(3) 1.1999(5) 0.0507 Uiso 1.0
H H71a 0.3435(8) 0.09217(3) 1.1836(4) 0.0507 Uiso 1.0
H H72a 0.3754(7) 0.08562(3) 1.0127(5) 0.0507 Uiso 1.0
H H61a 0.0956(8) 0.09729(3) 0.8860(4) 0.0507 Uiso 1.0
H H62a 0.0568(7) 0.10375(3) 1.0572(5) 0.0507 Uiso 1.0
H H51a 0.4777(8) 0.10886(3) 1.0476(4) 0.0507 Uiso 1.0
H H52a 0.5162(7) 0.10241(3) 0.8762(5) 0.0507 Uiso 1.0
H H41a 0.2312(8) 0.11401(3) 0.7495(4) 0.0507 Uiso 1.0
H H42a 0.1966(7) 0.12051(3) 0.9207(5) 0.0507 Uiso 1.0
H H31a 0.6526(7) 0.11903(3) 0.7358(5) 0.0507 Uiso 1.0
H H32a 0.6187(8) 0.12550(3) 0.9073(4) 0.0507 Uiso 1.0
H H21a 0.3314(7) 0.13708(3) 0.7805(5) 0.0507 Uiso 1.0
H H22a 0.3738(8) 0.13072(3) 0.6087(4) 0.0507 Uiso 1.0
H H11 0.8412(8) 0.16112(3) 0.6984(4) 0.0507 Uiso 1.0
H H12 0.9393(7) 0.15369(3) 0.5477(5) 0.0507 Uiso 1.0
H H181b 0.7815(8) 0.32605(3) 0.2786(4) 0.0507 Uiso 1.0
H H182b 0.6915(7) 0.32581(3) 0.4698(5) 0.0507 Uiso 1.0
H H183b 0.9519(7) 0.33141(3) 0.4178(5) 0.0507 Uiso 1.0
H H171b 1.1428(6) 0.31628(3) 0.4468(5) 0.0507 Uiso 1.0
H H172b 0.8843(8) 0.31077(3) 0.5051(5) 0.0507 Uiso 1.0
H H161b 0.7922(6) 0.30724(3) 0.2270(5) 0.0507 Uiso 1.0
H H162b 1.0526(8) 0.31263(3) 0.1698(5) 0.0507 Uiso 1.0
H H151b 1.2691(6) 0.29921(3) 0.3128(5) 0.0507 Uiso 1.0
H H152b 1.0085(8) 0.29381(3) 0.3696(5) 0.0507 Uiso 1.0
H H141b 0.9182(6) 0.29014(3) 0.0932(5) 0.0507 Uiso 1.0
H H142b 1.1747(8) 0.29578(3) 0.0341(5) 0.0507 Uiso 1.0
H H131b 1.3996(6) 0.28253(3) 0.1769(5) 0.0507 Uiso 1.0
H H132b 1.1414(8) 0.27679(3) 0.2305(5) 0.0507 Uiso 1.0
H H121b 1.0575(6) 0.27384(3) -0.0518(5) 0.0507 Uiso 1.0
H H122b 1.3222(7) 0.27914(3) -0.1012(5) 0.0507 Uiso 1.0
H H111b 1.2464(7) 0.25956(3) 0.0750(5) 0.0507 Uiso 1.0
H H112b 1.5151(7) 0.26527(3) 0.0602(5) 0.0507 Uiso 1.0
H H101b 1.396(3) 0.26354(3) -0.2590(4) 0.0507 Uiso 1.0
H H91b 1.446(3) 0.24532(3) -0.2793(4) 0.0507 Uiso 1.0
H H81b 1.5944(6) 0.23967(3) 0.0017(5) 0.0507 Uiso 1.0
H H82b 1.3580(8) 0.24615(3) 0.0763(5) 0.0507 Uiso 1.0
H H71b 1.0855(6) 0.23431(3) -0.0434(5) 0.0507 Uiso 1.0
H H72b 1.3086(8) 0.22854(3) -0.1458(4) 0.0507 Uiso 1.0
H H61b 1.4716(6) 0.22179(3) 0.0967(5) 0.0507 Uiso 1.0
H H62b 1.2670(8) 0.22825(3) 0.2059(4) 0.0507 Uiso 1.0
H H51b 0.9496(6) 0.21779(3) 0.0897(5) 0.0507 Uiso 1.0
H H52b 1.1559(8) 0.21125(3) -0.0171(4) 0.0507 Uiso 1.0
H H41b 1.1167(8) 0.21131(3) 0.3350(4) 0.0507 Uiso 1.0
H H42b 1.3325(6) 0.20513(3) 0.2315(5) 0.0507 Uiso 1.0
H H31b 1.0257(8) 0.19434(3) 0.1071(4) 0.0507 Uiso 1.0
H H32b 0.8149(6) 0.20031(3) 0.2180(5) 0.0507 Uiso 1.0
H H21b 1.0408(8) 0.19412(3) 0.4580(4) 0.0507 Uiso 1.0
H H22b 1.1928(7) 0.18636(3) 0.3324(5) 0.0507 Uiso 1.0
H H21 0.5513(7) 0.16896(3) 0.5199(7) 0.0507 Uiso 1.0
H H181c -0.2177(7) 0.00928(3) 1.1469(5) 0.0507 Uiso 1.0
H H182c -0.0228(8) 0.00051(3) 1.2135(5) 0.0507 Uiso 1.0
H H183c -0.1757(8) 0.00800(4) 1.3427(4) 0.0507 Uiso 1.0
H H171c 0.1212(8) 0.01969(3) 1.3305(4) 0.0507 Uiso 1.0
H H172c 0.2700(7) 0.01238(3) 1.1969(5) 0.0507 Uiso 1.0
H H161c 0.0557(8) 0.02047(3) 0.9818(4) 0.0507 Uiso 1.0
H H162c -0.1074(6) 0.02742(3) 1.1127(5) 0.0507 Uiso 1.0
H H151c 0.2579(8) 0.03622(3) 1.1971(4) 0.0507 Uiso 1.0
H H152c 0.4172(6) 0.02943(3) 1.0622(5) 0.0507 Uiso 1.0
H H141c 0.1861(8) 0.03743(3) 0.8496(4) 0.0507 Uiso 1.0
H H142c 0.0360(6) 0.04446(3) 0.9861(5) 0.0507 Uiso 1.0
H H131c 0.4083(8) 0.05296(3) 1.0597(4) 0.0507 Uiso 1.0
H H132c 0.5592(6) 0.04590(3) 0.9240(5) 0.0507 Uiso 1.0
H H121c 0.3292(8) 0.05397(3) 0.7129(4) 0.0507 Uiso 1.0
H H122c 0.1806(6) 0.06108(3) 0.8489(5) 0.0507 Uiso 1.0
H H111c 0.5540(8) 0.06961(3) 0.9195(4) 0.0507 Uiso 1.0
H H112c 0.7029(7) 0.06249(3) 0.7837(5) 0.0507 Uiso 1.0
H H101c 0.4731(8) 0.07047(3) 0.5728(4) 0.0507 Uiso 1.0
H H102c 0.3213(6) 0.07751(3) 0.7081(5) 0.0507 Uiso 1.0
H H91c 0.6898(13) 0.08632(3) 0.7792(4) 0.0507 Uiso 1.0
H H92c 0.8436(7) 0.07921(3) 0.6462(7) 0.0507 Uiso 1.0
H H81c 0.6091(8) 0.08686(3) 0.4322(4) 0.0507 Uiso 1.0
H H82c 0.4623(6) 0.09415(3) 0.5667(5) 0.0507 Uiso 1.0
H H71c 0.8386(8) 0.10266(3) 0.6334(4) 0.0507 Uiso 1.0
H H72c 0.9834(7) 0.09545(3) 0.4969(5) 0.0507 Uiso 1.0
H H61c 0.7487(8) 0.10336(3) 0.2878(4) 0.0507 Uiso 1.0
H H62c 0.6016(6) 0.11051(3) 0.4239(5) 0.0507 Uiso 1.0
H H51c 0.9668(8) 0.11952(3) 0.4877(4) 0.0507 Uiso 1.0
H H52c 1.1243(6) 0.11196(3) 0.3622(5) 0.0507 Uiso 1.0
H H41c 0.9746(8) 0.12002(3) 0.1389(4) 0.0507 Uiso 1.0
H H42c 0.7278(6) 0.12414(3) 0.2361(5) 0.0507 Uiso 1.0
H H31c 1.2044(6) 0.13254(3) 0.3092(5) 0.0507 Uiso 1.0
H H32c 0.9389(7) 0.13765(3) 0.3613(5) 0.0507 Uiso 1.0
H H21c 1.0126(8) 0.13560(3) 0.0219(4) 0.0507 Uiso 1.0
H H22c 1.1991(7) 0.14398(3) 0.1073(8) 0.0507 Uiso 1.0
H H31 0.5839(8) 0.16574(3) 0.2392(4) 0.0507 Uiso 1.0
H H32 0.5182(7) 0.15478(3) 0.3371(9) 0.0507 Uiso 1.0

loop_
_geom_angle_atom_site_label_1
_geom_angle_atom_site_label_2
_geom_angle_atom_site_label_3
_geom_angle_site_symmetry_1
_geom_angle_site_symmetry_3
_geom_angle
_geom_angle_publ_flag
C1a O1a C1 1_555 1_555 116.97(12) n
O1a C1a C2a 1_555 1_555 111.32(11) n
O1a C1a O2a 1_555 1_555 123.9(2) n
C2a C1a O2a 1_555 1_555 124.6(2) n
C1a C2a C3a 1_555 1_555 110.12(12) n
C1a C2a H21a 1_555 1_555 109.4(3) n
C1a C2a H22a 1_555 1_555 109.3(3) n
C3a C2a H21a 1_555 1_555 109.4(3) n
C3a C2a H22a 1_555 1_555 109.3(3) n
H21a C2a H22a 1_555 1_555 109.4(3) n
C2a C3a C4a 1_555 1_555 110.17(11) n
C2a C3a H31a 1_555 1_555 109.3(3) n
C2a C3a H32a 1_555 1_555 109.3(3) n
C4a C3a H31a 1_555 1_555 109.3(3) n
C4a C3a H32a 1_555 1_555 109.3(3) n
H31a C3a H32a 1_555 1_555 109.4(3) n
C3a C4a C5a 1_555 1_555 110.15(11) n
C3a C4a H41a 1_555 1_555 109.3(3) n
C3a C4a H42a 1_555 1_555 109.4(3) n
C5a C4a H41a 1_555 1_555 109.3(3) n
C5a C4a H42a 1_555 1_555 109.3(3) n
H41a C4a H42a 1_555 1_555 109.4(3) n
C4a C5a C6a 1_555 1_555 110.09(11) n
C4a C5a H51a 1_555 1_555 109.4(3) n
C4a C5a H52a 1_555 1_555 109.4(3) n
C6a C5a H51a 1_555 1_555 109.3(3) n
C6a C5a H52a 1_555 1_555 109.3(3) n
H51a C5a H52a 1_555 1_555 109.4(3) n
C5a C6a C7a 1_555 1_555 110.06(11) n
C5a C6a H61a 1_555 1_555 109.3(3) n
C5a C6a H62a 1_555 1_555 109.3(3) n
C7a C6a H61a 1_555 1_555 109.3(3) n
C7a C6a H62a 1_555 1_555 109.4(3) n
H61a C6a H62a 1_555 1_555 109.5(3) n
C6a C7a C8a 1_555 1_555 110.22(11) n
C6a C7a H71a 1_555 1_555 109.3(3) n
C6a C7a H72a 1_555 1_555 109.3(3) n
C8a C7a H71a 1_555 1_555 109.3(3) n
C8a C7a H72a 1_555 1_555 109.3(3) n
H71a C7a H72a 1_555 1_555 109.4(3) n
C7a C8a C9a 1_555 1_555 109.95(11) n
C7a C8a H81a 1_555 1_555 109.4(3) n
C7a C8a H82a 1_555 1_555 109.4(3) n
C9a C8a H81a 1_555 1_555 109.4(3) n
C9a C8a H82a 1_555 1_555 109.3(3) n
H81a C8a H82a 1_555 1_555 109.4(3) n
C8a C9a C10a 1_555 1_555 110.32(11) n
C8a C9a H91a 1_555 1_555 109.3(3) n
C8a C9a H92a 1_555 1_555 109.3(3) n
C10a C9a H91a 1_555 1_555 109.3(3) n
C10a C9a H92a 1_555 1_555 109.3(3) n
H91a C9a H92a 1_555 1_555 109.4(3) n
C9a C10a C11a 1_555 1_555 109.88(11) n
C9a C10a H101a 1_555 1_555 109.3(3) n
C9a C10a H102a 1_555 1_555 109.4(3) n
C11a C10a H101a 1_555 1_555 109.4(3) n
C11a C10a H102a 1_555 1_555 109.4(3) n
H101a C10a H102a 1_555 1_555 109.5(3) n
C10a C11a C12a 1_555 1_555 110.36(11) n
C10a C11a H111a 1_555 1_555 109.3(3) n
C10a C11a H112a 1_555 1_555 109.3(3) n
C12a C11a H111a 1_555 1_555 109.3(3) n
C12a C11a H112a 1_555 1_555 109.3(3) n
H111a C11a H112a 1_555 1_555 109.4(3) n
C11a C12a C13a 1_555 1_555 109.97(11) n
C11a C12a H121a 1_555 1_555 109.3(3) n
C11a C12a H122a 1_555 1_555 109.4(3) n
C13a C12a H121a 1_555 1_555 109.4(3) n
C13a C12a H122a 1_555 1_555 109.4(3) n
H121a C12a H122a 1_555 1_555 109.4(3) n
C12a C13a C14a 1_555 1_555 110.27(11) n
C12a C13a H131a 1_555 1_555 109.3(3) n
C12a C13a H132a 1_555 1_555 109.3(3) n
C14a C13a H131a 1_555 1_555 109.3(3) n
C14a C13a H132a 1_555 1_555 109.3(3) n
H131a C13a H132a 1_555 1_555 109.3(3) n
C13a C14a C15a 1_555 1_555 110.02(11) n
C13a C14a H141a 1_555 1_555 109.4(3) n
C13a C14a H142a 1_555 1_555 109.4(3) n
C15a C14a H141a 1_555 1_555 109.3(3) n
C15a C14a H142a 1_555 1_555 109.3(3) n
H141a C14a H142a 1_555 1_555 109.4(3) n
C14a C15a C16a 1_555 1_555 110.09(11) n
C14a C15a H151a 1_555 1_555 109.4(3) n
C14a C15a H152a 1_555 1_555 109.4(3) n
C16a C15a H151a 1_555 1_555 109.3(3) n
C16a C15a H152a 1_555 1_555 109.3(3) n
H151a C15a H152a 1_555 1_555 109.4(3) n
C15a C16a H161a 1_555 1_555 109.5(3) n
C15a C16a H162a 1_555 1_555 109.5(3) n
C15a C16a H163a 1_555 1_555 109.5(3) n
H161a C16a H162a 1_555 1_555 109.4(4) n
H161a C16a H163a 1_555 1_555 109.5(4) n
H162a C16a H163a 1_555 1_555 109.5(4) n
O1a C1 C2 1_555 1_555 110.25(16) n
O1a C1 H11 1_555 1_555 109.3(3) n
O1a C1 H12 1_555 1_555 109.3(3) n
C2 C1 H11 1_555 1_555 109.3(3) n
C2 C1 H12 1_555 1_555 109.3(3) n
H11 C1 H12 1_555 1_555 109.3(4) n
C1 C2 O1b 1_555 1_555 110.05(14) n
C1 C2 C3 1_555 1_555 110.15(12) n
C1 C2 H21 1_555 1_555 109.5(3) n
O1b C2 C3 1_555 1_555 109.40(14) n
O1b C2 H21 1_555 1_555 109.5(3) n
C3 C2 H21 1_555 1_555 108.2(3) n
C2 O1b C1b 1_555 1_555 116.94(13) n
O1b C1b C2b 1_555 1_555 111.23(12) n
O1b C1b O2b 1_555 1_555 124.05(17) n
C2b C1b O2b 1_555 1_555 124.13(16) n
C1b C2b C3b 1_555 1_555 110.09(12) n
C1b C2b H21b 1_555 1_555 109.4(3) n
C1b C2b H22b 1_555 1_555 109.3(3) n
C3b C2b H21b 1_555 1_555 109.3(3) n
C3b C2b H22b 1_555 1_555 109.4(3) n
H21b C2b H22b 1_555 1_555 109.4(4) n
C2b C3b C4b 1_555 1_555 110.05(11) n
C2b C3b H31b 1_555 1_555 109.4(3) n
C2b C3b H32b 1_555 1_555 109.3(3) n
C4b C3b H31b 1_555 1_555 109.4(3) n
C4b C3b H32b 1_555 1_555 109.3(3) n
H31b C3b H32b 1_555 1_555 109.4(4) n
C3b C4b C5b 1_555 1_555 110.12(11) n
C3b C4b H41b 1_555 1_555 109.3(3) n
C3b C4b H42b 1_555 1_555 109.3(3) n
C5b C4b H41b 1_555 1_555 109.4(3) n
C5b C4b H42b 1_555 1_555 109.4(3) n
H41b C4b H42b 1_555 1_555 109.3(4) n
C4b C5b C6b 1_555 1_555 110.02(11) n
C4b C5b H51b 1_555 1_555 109.3(3) n
C4b C5b H52b 1_555 1_555 109.4(3) n
C6b C5b H51b 1_555 1_555 109.3(3) n
C6b C5b H52b 1_555 1_555 109.4(3) n
H51b C5b H52b 1_555 1_555 109.4(4) n
C5b C6b C7b 1_555 1_555 110.25(11) n
C5b C6b H61b 1_555 1_555 109.3(3) n
C5b C6b H62b 1_555 1_555 109.3(3) n
C7b C6b H61b 1_555 1_555 109.2(3) n
C7b C6b H62b 1_555 1_555 109.3(3) n
H61b C6b H62b 1_555 1_555 109.4(4) n
C6b C7b C8b 1_555 1_555 109.90(11) n
C6b C7b H71b 1_555 1_555 109.4(3) n
C6b C7b H72b 1_555 1_555 109.4(3) n
C8b C7b H71b 1_555 1_555 109.4(3) n
C8b C7b H72b 1_555 1_555 109.4(3) n
H71b C7b H72b 1_555 1_555 109.4(4) n
C7b C8b C9b 1_555 1_555 110.09(15) n
C7b C8b H81b 1_555 1_555 109.3(3) n
C7b C8b H82b 1_555 1_555 109.4(3) n
C9b C8b H81b 1_555 1_555 109.3(3) n
C9b C8b H82b 1_555 1_555 109.4(3) n
H81b C8b H82b 1_555 1_555 109.4(4) n
C8b C9b C10b 1_555 1_555 120.23(11) n
C8b C9b H91b 1_555 1_555 119.8(3) n
C10b C9b H91b 1_555 1_555 119.8(2) n
C9b C10b C11b 1_555 1_555 120.36(12) n
C9b C10b H101b 1_555 1_555 119.7(3) n
C11b C10b H101b 1_555 1_555 119.7(3) n
C10b C11b C12b 1_555 1_555 109.82(13) n
C10b C11b H111b 1_555 1_555 109.5(3) n
C10b C11b H112b 1_555 1_555 109.4(3) n
C12b C11b H111b 1_555 1_555 109.4(3) n
C12b C11b H112b 1_555 1_555 109.3(3) n
H111b C11b H112b 1_555 1_555 109.4(4) n
C11b C12b C13b 1_555 1_555 110.25(11) n
C11b C12b H121b 1_555 1_555 109.3(3) n
C11b C12b H122b 1_555 1_555 109.3(3) n
C13b C12b H121b 1_555 1_555 109.3(3) n
C13b C12b H122b 1_555 1_555 109.3(3) n
H121b C12b H122b 1_555 1_555 109.3(4) n
C12b C13b C14b 1_555 1_555 109.89(11) n
C12b C13b H131b 1_555 1_555 109.4(3) n
C12b C13b H132b 1_555 1_555 109.4(3) n
C14b C13b H131b 1_555 1_555 109.4(3) n
C14b C13b H132b 1_555 1_555 109.4(3) n
H131b C13b H132b 1_555 1_555 109.4(4) n
C13b C14b C15b 1_555 1_555 110.20(11) n
C13b C14b H141b 1_555 1_555 109.3(3) n
C13b C14b H142b 1_555 1_555 109.3(3) n
C15b C14b H141b 1_555 1_555 109.3(3) n
C15b C14b H142b 1_555 1_555 109.4(3) n
H141b C14b H142b 1_555 1_555 109.4(4) n
C14b C15b C16b 1_555 1_555 109.96(11) n
C14b C15b H151b 1_555 1_555 109.4(3) n
C14b C15b H152b 1_555 1_555 109.4(3) n
C16b C15b H151b 1_555 1_555 109.4(3) n
C16b C15b H152b 1_555 1_555 109.4(3) n
H151b C15b H152b 1_555 1_555 109.4(4) n
C15b C16b C17b 1_555 1_555 110.16(11) n
C15b C16b H161b 1_555 1_555 109.3(3) n
C15b C16b H162b 1_555 1_555 109.4(3) n
C17b C16b H161b 1_555 1_555 109.3(3) n
C17b C16b H162b 1_555 1_555 109.3(3) n
H161b C16b H162b 1_555 1_555 109.4(4) n
C16b C17b C18b 1_555 1_555 110.07(12) n
C16b C17b H171b 1_555 1_555 109.4(3) n
C16b C17b H172b 1_555 1_555 109.4(3) n
C18b C17b H171b 1_555 1_555 109.3(3) n
C18b C17b H172b 1_555 1_555 109.3(3) n
H171b C17b H172b 1_555 1_555 109.4(4) n
C17b C18b H181b 1_555 1_555 109.5(3) n
C17b C18b H182b 1_555 1_555 109.5(3) n
C17b C18b H183b 1_555 1_555 109.5(3) n
H181b C18b H182b 1_555 1_555 109.4(4) n
H181b C18b H183b 1_555 1_555 109.5(4) n
H182b C18b H183b 1_555 1_555 109.4(4) n
C2 C3 O1c 1_555 1_555 110.12(13) n
C2 C3 H31 1_555 1_555 109.5(2) n
C2 C3 H32 1_555 1_555 108.8(4) n
O1c C3 H31 1_555 1_555 109.4(3) n
O1c C3 H32 1_555 1_555 109.5(3) n
H31 C3 H32 1_555 1_555 109.5(4) n
C3 O1c C1c 1_555 1_555 116.85(13) n
O1c C1c C2c 1_555 1_555 111.31(12) n
O1c C1c O2c 1_555 1_555 124.08(17) n
C2c C1c O2c 1_555 1_555 124.28(16) n
C1c C2c C3c 1_555 1_555 110.18(11) n
C1c C2c H21c 1_555 1_555 109.5(3) n
C1c C2c H22c 1_555 1_555 109.5(3) n
C3c C2c H21c 1_555 1_555 109.5(2) n
C3c C2c H22c 1_555 1_555 108.7(4) n
H21c C2c H22c 1_555 1_555 109.5(4) n
C2c C3c C4c 1_555 1_555 110.15(11) n
C2c C3c H31c 1_555 1_555 109.3(3) n
C2c C3c H32c 1_555 1_555 109.4(3) n
C4c C3c H31c 1_555 1_555 109.3(3) n
C4c C3c H32c 1_555 1_555 109.3(3) n
H31c C3c H32c 1_555 1_555 109.4(4) n
C3c C4c C5c 1_555 1_555 110.11(11) n
C3c C4c H41c 1_555 1_555 109.3(3) n
C3c C4c H42c 1_555 1_555 109.4(3) n
C5c C4c H41c 1_555 1_555 109.3(3) n
C5c C4c H42c 1_555 1_555 109.3(3) n
H41c C4c H42c 1_555 1_555 109.4(4) n
C4c C5c C6c 1_555 1_555 110.04(12) n
C4c C5c H51c 1_555 1_555 109.4(3) n
C4c C5c H52c 1_555 1_555 109.4(3) n
C6c C5c H51c 1_555 1_555 109.3(3) n
C6c C5c H52c 1_555 1_555 109.4(3) n
H51c C5c H52c 1_555 1_555 109.4(4) n
C5c C6c C7c 1_555 1_555 110.12(11) n
C5c C6c H61c 1_555 1_555 109.4(3) n
C5c C6c H62c 1_555 1_555 109.4(3) n
C7c C6c H61c 1_555 1_555 109.3(3) n
C7c C6c H62c 1_555 1_555 109.3(3) n
H61c C6c H62c 1_555 1_555 109.4(4) n
C6c C7c C8c 1_555 1_555 109.96(11) n
C6c C7c H71c 1_555 1_555 109.4(3) n
C6c C7c H72c 1_555 1_555 109.4(3) n
C8c C7c H71c 1_555 1_555 109.4(3) n
C8c C7c H72c 1_555 1_555 109.4(3) n
H71c C7c H72c 1_555 1_555 109.4(4) n
C7c C8c C9c 1_555 1_555 110.16(11) n
C7c C8c H81c 1_555 1_555 109.3(3) n
C7c C8c H82c 1_555 1_555 109.3(3) n
C9c C8c H81c 1_555 1_555 109.4(2) n
C9c C8c H82c 1_555 1_555 109.3(3) n
H81c C8c H82c 1_555 1_555 109.3(4) n
C8c C9c C10c 1_555 1_555 109.90(12) n
C8c C9c H91c 1_555 1_555 109.4(3) n
C8c C9c H92c 1_555 1_555 109.5(3) n
C10c C9c H91c 1_555 1_555 109.4(4) n
C10c C9c H92c 1_555 1_555 109.5(3) n
H91c C9c H92c 1_555 1_555 109.2(5) n
C9c C10c C11c 1_555 1_555 110.28(11) n
C9c C10c H101c 1_555 1_555 109.3(3) n
C9c C10c H102c 1_555 1_555 109.3(3) n
C11c C10c H101c 1_555 1_555 109.3(3) n
C11c C10c H102c 1_555 1_555 109.3(3) n
H101c C10c H102c 1_555 1_555 109.4(4) n
C10c C11c C12c 1_555 1_555 109.80(11) n
C10c C11c H111c 1_555 1_555 109.4(3) n
C10c C11c H112c 1_555 1_555 109.4(3) n
C12c C11c H111c 1_555 1_555 109.4(3) n
C12c C11c H112c 1_555 1_555 109.4(3) n
H111c C11c H112c 1_555 1_555 109.4(4) n
C11c C12c C13c 1_555 1_555 110.37(11) n
C11c C12c H121c 1_555 1_555 109.3(3) n
C11c C12c H122c 1_555 1_555 109.3(3) n
C13c C12c H121c 1_555 1_555 109.3(3) n
C13c C12c H122c 1_555 1_555 109.3(3) n
H121c C12c H122c 1_555 1_555 109.3(4) n
C12c C13c C14c 1_555 1_555 109.86(11) n
C12c C13c H131c 1_555 1_555 109.4(3) n
C12c C13c H132c 1_555 1_555 109.4(3) n
C14c C13c H131c 1_555 1_555 109.4(3) n
C14c C13c H132c 1_555 1_555 109.4(3) n
H131c C13c H132c 1_555 1_555 109.4(4) n
C13c C14c C15c 1_555 1_555 110.16(11) n
C13c C14c H141c 1_555 1_555 109.3(3) n
C13c C14c H142c 1_555 1_555 109.3(3) n
C15c C14c H141c 1_555 1_555 109.3(3) n
C15c C14c H142c 1_555 1_555 109.3(3) n
H141c C14c H142c 1_555 1_555 109.4(4) n
C14c C15c C16c 1_555 1_555 110.10(11) n
C14c C15c H151c 1_555 1_555 109.3(3) n
C14c C15c H152c 1_555 1_555 109.3(3) n
C16c C15c H151c 1_555 1_555 109.3(3) n
C16c C15c H152c 1_555 1_555 109.3(3) n
H151c C15c H152c 1_555 1_555 109.4(4) n
C15c C16c C17c 1_555 1_555 110.05(11) n
C15c C16c H161c 1_555 1_555 109.3(3) n
C15c C16c H162c 1_555 1_555 109.4(3) n
C17c C16c H161c 1_555 1_555 109.3(3) n
C17c C16c H162c 1_555 1_555 109.4(3) n
H161c C16c H162c 1_555 1_555 109.4(4) n
C16c C17c C18c 1_555 1_555 110.12(12) n
C16c C17c H171c 1_555 1_555 109.4(3) n
C16c C17c H172c 1_555 1_555 109.4(3) n
C18c C17c H171c 1_555 1_555 109.3(3) n
C18c C17c H172c 1_555 1_555 109.3(3) n
H171c C17c H172c 1_555 1_555 109.3(4) n
C17c C18c H181c 1_555 1_555 109.5(3) n
C17c C18c H182c 1_555 1_555 109.5(3) n
C17c C18c H183c 1_555 1_555 109.5(3) n
H181c C18c H182c 1_555 1_555 109.5(4) n
H181c C18c H183c 1_555 1_555 109.4(3) n
H182c C18c H183c 1_555 1_555 109.4(4) n

loop_
_geom_bond_atom_site_label_1
_geom_bond_atom_site_label_2
_geom_bond_site_symmetry_2
_geom_bond_distance
_geom_bond_publ_flag
O1a C1a 1_555 1.333(2) n
O1a C1 1_555 1.464(2) n
C1a O1a 1_555 1.333(2) n
C1a C2a 1_555 1.5018(18) n
C1a O2a 1_555 1.199(2) n
C2a C1a 1_555 1.5018(18) n
C2a C3a 1_555 1.524(2) n
C2a H21a 1_555 1.000(4) n
C2a H22a 1_555 1.000(4) n
O2a C1a 1_555 1.199(2) n
C3a C2a 1_555 1.524(2) n
C3a C4a 1_555 1.5236(18) n
C3a H31a 1_555 1.000(4) n
C3a H32a 1_555 1.000(4) n
C4a C3a 1_555 1.5236(18) n
C4a C5a 1_555 1.523(2) n
C4a H41a 1_555 1.000(4) n
C4a H42a 1_555 1.000(4) n
C5a C4a 1_555 1.523(2) n
C5a C6a 1_555 1.5224(18) n
C5a H51a 1_555 1.000(4) n
C5a H52a 1_555 1.000(4) n
C6a C5a 1_555 1.5224(18) n
C6a C7a 1_555 1.523(2) n
C6a H61a 1_555 1.000(4) n
C6a H62a 1_555 1.000(4) n
C7a C6a 1_555 1.523(2) n
C7a C8a 1_555 1.5235(18) n
C7a H71a 1_555 1.000(4) n
C7a H72a 1_555 1.000(4) n
C8a C7a 1_555 1.5235(18) n
C8a C9a 1_555 1.523(2) n
C8a H81a 1_555 1.000(4) n
C8a H82a 1_555 1.000(4) n
C9a C8a 1_555 1.523(2) n
C9a C10a 1_555 1.5231(18) n
C9a H91a 1_555 1.000(4) n
C9a H92a 1_555 1.000(4) n
C10a C9a 1_555 1.5231(18) n
C10a C11a 1_555 1.524(2) n
C10a H101a 1_555 1.000(4) n
C10a H102a 1_555 1.000(4) n
C11a C10a 1_555 1.524(2) n
C11a C12a 1_555 1.5235(18) n
C11a H111a 1_555 0.999(4) n
C11a H112a 1_555 1.000(4) n
C12a C11a 1_555 1.5235(18) n
C12a C13a 1_555 1.524(2) n
C12a H121a 1_555 1.000(4) n
C12a H122a 1_555 1.000(4) n
C13a C12a 1_555 1.524(2) n
C13a C14a 1_555 1.5236(18) n
C13a H131a 1_555 1.000(4) n
C13a H132a 1_555 1.000(4) n
C14a C13a 1_555 1.5236(18) n
C14a C15a 1_555 1.523(2) n
C14a H141a 1_555 1.000(4) n
C14a H142a 1_555 1.000(4) n
C15a C14a 1_555 1.523(2) n
C15a C16a 1_555 1.522(2) n
C15a H151a 1_555 1.000(4) n
C15a H152a 1_555 1.000(4) n
C16a C15a 1_555 1.522(2) n
C16a H161a 1_555 1.000(4) n
C16a H162a 1_555 1.000(4) n
C16a H163a 1_555 1.000(4) n
C1 O1a 1_555 1.464(2) n
C1 C2 1_555 1.501(2) n
C1 H11 1_555 1.000(4) n
C1 H12 1_555 0.999(4) n
C2 C1 1_555 1.501(2) n
C2 O1b 1_555 1.463(2) n
C2 C3 1_555 1.500(2) n
C2 H21 1_555 1.000(4) n
O1b C2 1_555 1.463(2) n
O1b C1b 1_555 1.332(2) n
C1b O1b 1_555 1.332(2) n
C1b C2b 1_555 1.5013(17) n
C1b O2b 1_555 1.200(2) n
C2b C1b 1_555 1.5013(17) n
C2b C3b 1_555 1.5235(19) n
C2b H21b 1_555 1.000(4) n
C2b H22b 1_555 1.000(4) n
O2b C1b 1_555 1.200(2) n
C3b C2b 1_555 1.5235(19) n
C3b C4b 1_555 1.5238(19) n
C3b H31b 1_555 1.000(4) n
C3b H32b 1_555 1.000(4) n
C4b C3b 1_555 1.5238(19) n
C4b C5b 1_555 1.5241(19) n
C4b H41b 1_555 1.001(4) n
C4b H42b 1_555 1.000(4) n
C5b C4b 1_555 1.5241(19) n
C5b C6b 1_555 1.5236(19) n
C5b H51b 1_555 1.000(4) n
C5b H52b 1_555 1.000(4) n
C6b C5b 1_555 1.5236(19) n
C6b C7b 1_555 1.5231(19) n
C6b H61b 1_555 1.000(4) n
C6b H62b 1_555 1.000(4) n
C7b C6b 1_555 1.5231(19) n
C7b C8b 1_555 1.5236(19) n
C7b H71b 1_555 1.000(4) n
C7b H72b 1_555 1.000(4) n
C8b C7b 1_555 1.5236(19) n
C8b C9b 1_555 1.5007(18) n
C8b H81b 1_555 1.000(4) n
C8b H82b 1_555 1.000(4) n
C9b C8b 1_555 1.5007(18) n
C9b C10b 1_555 1.3224(18) n
C9b H91b 1_555 1.000(4) n
C10b C9b 1_555 1.3224(18) n
C10b C11b 1_555 1.5018(19) n
C10b H101b 1_555 1.000(4) n
C11b C10b 1_555 1.5018(19) n
C11b C12b 1_555 1.5235(19) n
C11b H111b 1_555 1.000(4) n
C11b H112b 1_555 1.000(4) n
C12b C11b 1_555 1.5235(19) n
C12b C13b 1_555 1.5226(18) n
C12b H121b 1_555 1.000(4) n
C12b H122b 1_555 1.000(4) n
C13b C12b 1_555 1.5226(18) n
C13b C14b 1_555 1.5230(19) n
C13b H131b 1_555 1.000(4) n
C13b H132b 1_555 1.000(4) n
C14b C13b 1_555 1.5230(19) n
C14b C15b 1_555 1.5230(18) n
C14b H141b 1_555 1.000(4) n
C14b H142b 1_555 1.000(4) n
C15b C14b 1_555 1.5230(18) n
C15b C16b 1_555 1.5235(19) n
C15b H151b 1_555 1.000(4) n
C15b H152b 1_555 1.000(4) n
C16b C15b 1_555 1.5235(19) n
C16b C17b 1_555 1.5229(18) n
C16b H161b 1_555 1.000(4) n
C16b H162b 1_555 1.000(4) n
C17b C16b 1_555 1.5229(18) n
C17b C18b 1_555 1.523(2) n
C17b H171b 1_555 1.000(4) n
C17b H172b 1_555 1.000(4) n
C18b C17b 1_555 1.523(2) n
C18b H181b 1_555 0.999(4) n
C18b H182b 1_555 1.000(4) n
C18b H183b 1_555 1.000(4) n
C3 C2 1_555 1.500(2) n
C3 O1c 1_555 1.462(2) n
C3 H31 1_555 1.000(4) n
C3 H32 1_555 0.999(4) n
O1c C3 1_555 1.462(2) n
O1c C1c 1_555 1.331(2) n
C1c O1c 1_555 1.331(2) n
C1c C2c 1_555 1.5017(19) n
C1c O2c 1_555 1.201(3) n
C2c C1c 1_555 1.5017(19) n
C2c C3c 1_555 1.5233(18) n
C2c H21c 1_555 0.999(4) n
C2c H22c 1_555 1.000(4) n
O2c C1c 1_555 1.201(3) n
C3c C2c 1_555 1.5233(18) n
C3c C4c 1_555 1.5227(19) n
C3c H31c 1_555 1.000(4) n
C3c H32c 1_555 0.999(4) n
C4c C3c 1_555 1.5227(19) n
C4c C5c 1_555 1.5232(19) n
C4c H41c 1_555 1.000(4) n
C4c H42c 1_555 1.000(4) n
C5c C4c 1_555 1.5232(19) n
C5c C6c 1_555 1.5226(19) n
C5c H51c 1_555 0.999(4) n
C5c H52c 1_555 1.000(4) n
C6c C5c 1_555 1.5226(19) n
C6c C7c 1_555 1.523(2) n
C6c H61c 1_555 0.999(4) n
C6c H62c 1_555 1.000(4) n
C7c C6c 1_555 1.523(2) n
C7c C8c 1_555 1.5226(19) n
C7c H71c 1_555 0.999(4) n
C7c H72c 1_555 1.000(4) n
C8c C7c 1_555 1.5226(19) n
C8c C9c 1_555 1.523(2) n
C8c H81c 1_555 1.000(4) n
C8c H82c 1_555 1.000(4) n
C9c C8c 1_555 1.523(2) n
C9c C10c 1_555 1.5220(19) n
C9c H91c 1_555 0.999(4) n
C9c H92c 1_555 1.000(4) n
C10c C9c 1_555 1.5220(19) n
C10c C11c 1_555 1.523(2) n
C10c H101c 1_555 0.999(4) n
C10c H102c 1_555 1.000(4) n
C11c C10c 1_555 1.523(2) n
C11c C12c 1_555 1.5233(19) n
C11c H111c 1_555 0.999(4) n
C11c H112c 1_555 1.000(4) n
C12c C11c 1_555 1.5233(19) n
C12c C13c 1_555 1.523(2) n
C12c H121c 1_555 1.000(4) n
C12c H122c 1_555 1.000(4) n
C13c C12c 1_555 1.523(2) n
C13c C14c 1_555 1.5238(19) n
C13c H131c 1_555 1.000(4) n
C13c H132c 1_555 1.000(4) n
C14c C13c 1_555 1.5238(19) n
C14c C15c 1_555 1.523(2) n
C14c H141c 1_555 1.000(4) n
C14c H142c 1_555 1.000(4) n
C15c C14c 1_555 1.523(2) n
C15c C16c 1_555 1.5239(19) n
C15c H151c 1_555 1.000(4) n
C15c H152c 1_555 1.000(4) n
C16c C15c 1_555 1.5239(19) n
C16c C17c 1_555 1.524(2) n
C16c H161c 1_555 1.001(4) n
C16c H162c 1_555 1.000(4) n
C17c C16c 1_555 1.524(2) n
C17c C18c 1_555 1.523(2) n
C17c H171c 1_555 1.000(4) n
C17c H172c 1_555 1.001(4) n
C18c C17c 1_555 1.523(2) n
C18c H181c 1_555 1.000(4) n
C18c H182c 1_555 1.000(4) n
C18c H183c 1_555 1.001(4) n
H161a C16a 1_555 1.000(4) n
H162a C16a 1_555 1.000(4) n
H163a C16a 1_555 1.000(4) n
H151a C15a 1_555 1.000(4) n
H152a C15a 1_555 1.000(4) n
H141a C14a 1_555 1.000(4) n
H142a C14a 1_555 1.000(4) n
H131a C13a 1_555 1.000(4) n
H132a C13a 1_555 1.000(4) n
H121a C12a 1_555 1.000(4) n
H122a C12a 1_555 1.000(4) n
H111a C11a 1_555 0.999(4) n
H112a C11a 1_555 1.000(4) n
H101a C10a 1_555 1.000(4) n
H102a C10a 1_555 1.000(4) n
H91a C9a 1_555 1.000(4) n
H92a C9a 1_555 1.000(4) n
H81a C8a 1_555 1.000(4) n
H82a C8a 1_555 1.000(4) n
H71a C7a 1_555 1.000(4) n
H72a C7a 1_555 1.000(4) n
H61a C6a 1_555 1.000(4) n
H62a C6a 1_555 1.000(4) n
H51a C5a 1_555 1.000(4) n
H52a C5a 1_555 1.000(4) n
H41a C4a 1_555 1.000(4) n
H42a C4a 1_555 1.000(4) n
H31a C3a 1_555 1.000(4) n
H32a C3a 1_555 1.000(4) n
H21a C2a 1_555 1.000(4) n
H22a C2a 1_555 1.000(4) n
H11 C1 1_555 1.000(4) n
H12 C1 1_555 0.999(4) n
H181b C18b 1_555 0.999(4) n
H182b C18b 1_555 1.000(4) n
H183b C18b 1_555 1.000(4) n
H171b C17b 1_555 1.000(4) n
H172b C17b 1_555 1.000(4) n
H161b C16b 1_555 1.000(4) n
H162b C16b 1_555 1.000(4) n
H151b C15b 1_555 1.000(4) n
H152b C15b 1_555 1.000(4) n
H141b C14b 1_555 1.000(4) n
H142b C14b 1_555 1.000(4) n
H131b C13b 1_555 1.000(4) n
H132b C13b 1_555 1.000(4) n
H121b C12b 1_555 1.000(4) n
H122b C12b 1_555 1.000(4) n
H111b C11b 1_555 1.000(4) n
H112b C11b 1_555 1.000(4) n
H101b C10b 1_555 1.000(4) n
H91b C9b 1_555 1.000(4) n
H81b C8b 1_555 1.000(4) n
H82b C8b 1_555 1.000(4) n
H71b C7b 1_555 1.000(4) n
H72b C7b 1_555 1.000(4) n
H61b C6b 1_555 1.000(4) n
H62b C6b 1_555 1.000(4) n
H51b C5b 1_555 1.000(4) n
H52b C5b 1_555 1.000(4) n
H41b C4b 1_555 1.001(4) n
H42b C4b 1_555 1.000(4) n
H31b C3b 1_555 1.000(4) n
H32b C3b 1_555 1.000(4) n
H21b C2b 1_555 1.000(4) n
H22b C2b 1_555 1.000(4) n
H21 C2 1_555 1.000(4) n
H181c C18c 1_555 1.000(4) n
H182c C18c 1_555 1.000(4) n
H183c C18c 1_555 1.001(4) n
H171c C17c 1_555 1.000(4) n
H172c C17c 1_555 1.001(4) n
H161c C16c 1_555 1.001(4) n
H162c C16c 1_555 1.000(4) n
H151c C15c 1_555 1.000(4) n
H152c C15c 1_555 1.000(4) n
H141c C14c 1_555 1.000(4) n
H142c C14c 1_555 1.000(4) n
H131c C13c 1_555 1.000(4) n
H132c C13c 1_555 1.000(4) n
H121c C12c 1_555 1.000(4) n
H122c C12c 1_555 1.000(4) n
H111c C11c 1_555 0.999(4) n
H112c C11c 1_555 1.000(4) n
H101c C10c 1_555 0.999(4) n
H102c C10c 1_555 1.000(4) n
H91c C9c 1_555 0.999(4) n
H92c C9c 1_555 1.000(4) n
H81c C8c 1_555 1.000(4) n
H82c C8c 1_555 1.000(4) n
H71c C7c 1_555 0.999(4) n
H72c C7c 1_555 1.000(4) n
H61c C6c 1_555 0.999(4) n
H62c C6c 1_555 1.000(4) n
H51c C5c 1_555 0.999(4) n
H52c C5c 1_555 1.000(4) n
H41c C4c 1_555 1.000(4) n
H42c C4c 1_555 1.000(4) n
H31c C3c 1_555 1.000(4) n
H32c C3c 1_555 0.999(4) n
H21c C2c 1_555 0.999(4) n
H22c C2c 1_555 1.000(4) n
H31 C3 1_555 1.000(4) n
H32 C3 1_555 0.999(4) n
